data_7706131
loop_
_publ_author_name
'Kobylarczyk, Jedrzej'
'Liberka, Michal'
'Stanek, Jan J.'
'Sieklucka, Barbara'
'Podgajny, Robert'

_publ_section_title
;
 Tuning of the phase transition between site selective SCO and
 intermetallic ET in trimetallic magnetic cyanido-bridged clusters.
;
_journal_issue 47
_journal_name_full 'Dalton transactions (Cambridge, England : 2003)'
_journal_page_first 17321
_journal_page_last 17330
_journal_paper_doi 10.1039/d0dt03340e
_journal_volume 49
_journal_year 2020
_chemical_formula_moiety 'C72 H96 Fe9 N48 O24 Re5 W1, 10(C H3 O H)'
_chemical_formula_sum 'C82 H136 Fe9 N48 O34 Re5 W'
_chemical_formula_weight 3955.88
_space_group_crystal_system monoclinic
_space_group_IT_number 15
_space_group_name_Hall '-C 2yc'
_space_group_name_H-M_alt 'C 1 2/c 1'
_atom_sites_solution_hydrogens mixed
_atom_sites_solution_primary dual
_audit_creation_date 2020-10-22
_audit_creation_method
;
Olex2 1.3
(compiled 2020.07.31 svn.rc2a77460 for OlexSys, GUI svn.r6145)
;
_audit_update_record
;
2020-10-23 deposited with the CCDC.	2020-11-02 downloaded from the CCDC.
;
_cell_angle_alpha 90
_cell_angle_beta 113.6480(10)
_cell_angle_gamma 90
_cell_formula_units_Z 4
_cell_length_a 28.6009(10)
_cell_length_b 19.1656(6)
_cell_length_c 32.2296(11)
_cell_measurement_reflns_used 9731
_cell_measurement_temperature 100.0
_cell_measurement_theta_max 25.77
_cell_measurement_theta_min 2.40
_cell_volume 16183.2(9)
_computing_cell_refinement 'SAINT V8.40A (Bruker Nano, Inc., 2019)'
_computing_data_collection 'Bruker APEX3 Bruker-AXS'
_computing_data_reduction 'SAINT V8.40A (Bruker Nano, Inc., 2019)'
_computing_molecular_graphics 'Olex2 1.3 (Dolomanov et al., 2009)'
_computing_publication_material 'Olex2 1.3 (Dolomanov et al., 2009)'
_computing_structure_refinement 'SHELXL 2018/3 (Sheldrick, 2015)'
_computing_structure_solution 'SHELXT 2014/5 (Sheldrick, 2014)'
_diffrn_ambient_temperature 100.0
_diffrn_measured_fraction_theta_full 0.999
_diffrn_measured_fraction_theta_max 0.999
_diffrn_measurement_device_type 'Bruker APEX-II CCD'
_diffrn_measurement_method '\f and \w scans'
_diffrn_radiation_type MoK\a
_diffrn_radiation_wavelength 0.71073
_diffrn_reflns_av_R_equivalents 0.0445
_diffrn_reflns_av_unetI/netI 0.0313
_diffrn_reflns_Laue_measured_fraction_full 0.999
_diffrn_reflns_Laue_measured_fraction_max 0.999
_diffrn_reflns_limit_h_max 34
_diffrn_reflns_limit_h_min -34
_diffrn_reflns_limit_k_max 22
_diffrn_reflns_limit_k_min -22
_diffrn_reflns_limit_l_max 38
_diffrn_reflns_limit_l_min -38
_diffrn_reflns_number 71842
_diffrn_reflns_point_group_measured_fraction_full 0.999
_diffrn_reflns_point_group_measured_fraction_max 0.999
_diffrn_reflns_theta_full 25.026
_diffrn_reflns_theta_max 25.026
_diffrn_reflns_theta_min 2.399
_diffrn_source_current 22.0
_diffrn_source_power 0.99
_diffrn_source_voltage 45.0
_diffrn_standards_number 0
_exptl_absorpt_coefficient_mu 5.279
_exptl_absorpt_correction_T_max 0.7453
_exptl_absorpt_correction_T_min 0.4674
_exptl_absorpt_correction_type multi-scan
_exptl_absorpt_process_details
'SADABS-2016/2 (Bruker,2016/2) was used for absorption correction. wR2(int) was 0.1206 before and 0.0564 after correction. The Ratio of minimum to maximum transmission is 0.6271. The \l/2 correction factor is Not present.'
_exptl_crystal_colour yellow
_exptl_crystal_colour_primary yellow
_exptl_crystal_density_diffrn 1.624
_exptl_crystal_description block
_exptl_crystal_F_000 7676
_exptl_crystal_size_max 0.36
_exptl_crystal_size_mid 0.23
_exptl_crystal_size_min 0.12
_refine_diff_density_max 1.922
_refine_diff_density_min -1.721
_refine_diff_density_rms 0.194
_refine_ls_extinction_method none
_refine_ls_goodness_of_fit_ref 1.205
_refine_ls_hydrogen_treatment mixed
_refine_ls_matrix_type full
_refine_ls_number_parameters 930
_refine_ls_number_reflns 14294
_refine_ls_number_restraints 158
_refine_ls_restrained_S_all 1.208
_refine_ls_R_factor_all 0.0645
_refine_ls_R_factor_gt 0.0543
_refine_ls_shift/su_max 0.002
_refine_ls_shift/su_mean 0.000
_refine_ls_structure_factor_coef Fsqd
_refine_ls_weighting_details 'w=1/[\s^2^(Fo^2^)+731.3393P] where P=(Fo^2^+2Fc^2^)/3'
_refine_ls_weighting_scheme calc
_refine_ls_wR_factor_gt 0.1183
_refine_ls_wR_factor_ref 0.1233
_reflns_Friedel_coverage 0.000
_reflns_number_gt 12478
_reflns_number_total 14294
_reflns_threshold_expression 'I > 2\s(I)'
_cod_data_source_file d0dt03340e2.cif
_cod_data_source_block 1LT
_cod_database_code 7706131
_shelx_shelxl_version_number 2018/3
_shelx_space_group_comment
;
The symmetry employed for this shelxl refinement is uniquely defined
by the following loop, which should always be used as a source of
symmetry information in preference to the above space-group names.
They are only intended as comments.
;
_shelx_estimated_absorpt_t_max 0.570
_shelx_estimated_absorpt_t_min 0.252
_olex2_refinement_description
;
1. Fixed Uiso
 At 1.5 times of:
  All C(H,H,H) groups, All O(H) groups, All O(H,H) groups, All O(H,H,H) groups
2. Shared sites
{Re1, W1}
{Re3, W3}
{Re2, W2}
3. Restrained distances
 O1S-C1S
 1.4 with sigma of 0.02
 O13S-C13S
 1.4 with sigma of 0.02
 O13S-H9M
 -1.85 with sigma of 0.02
 O9M-H9M
 0.87 with sigma of 0.01
 O8S-C8S
 1.4 with sigma of 0.02
 O2S-C2S
 1.4 with sigma of 0.02
 O4S-C4S
 1.4 with sigma of 0.02
 O7S-C7S
 1.4 with sigma of 0.02
 C5S-O5S
 1.4 with sigma of 0.02
 O11S-C11S
 1.4 with sigma of 0.02
 O2S-H1M
 -2 with sigma of 0.02
 C6S-O6S
 1.4 with sigma of 0.02
 C3S-O3S
 1.4 with sigma of 0.02
 O12M-C12N
 1.4 with sigma of 0.02
 C10S-O10S
 1.4 with sigma of 0.02
 O9S-C9S
 1.4 with sigma of 0.02
 C12O-O12M
 1.4 with sigma of 0.02
 O12M-C12M
 1.4 with sigma of 0.02
 C12S-O12S
 1.4 with sigma of 0.02
 O8M-H8M
 0.87 with sigma of 0.01
 O7M-H7M
 0.87 with sigma of 0.01
 O7M-H7MA
 0.87 with sigma of 0.01
 O3M-H3M
 0.87 with sigma of 0.01
 O2M-H2M
 0.87 with sigma of 0.01
 O1M-H1M
 0.87 with sigma of 0.01
 O10M-H10M
 0.87 with sigma of 0.01
 O11M-H11M
 0.87 with sigma of 0.01
 O12M-H12M
 0.87 with sigma of 0.01
 O12M-H12A
 0.87 with sigma of 0.01
 O12M-H12B
 0.87 with sigma of 0.01
 O5M-H5MA
 0.87 with sigma of 0.01
 O5M-H5M
 0.87 with sigma of 0.02
 O5M-C5N
 1.4 with sigma of 0.02
 O6M-H6M
 0.87 with sigma of 0.01
 C4M-O4M
 1.4 with sigma of 0.02
 C4N-O4M
 1.4 with sigma of 0.02
 O4M-H4M
 0.87 with sigma of 0.01
 Fe4-H9M
 2.788997 with sigma of 0.02
 C9M-H9M
 1.957004 with sigma of 0.02
 C8M-H8M
 1.897767 with sigma of 0.02
 Fe4-H8M
 2.714436 with sigma of 0.02
 C7M-H7M
 1.974657 with sigma of 0.02
 Fe4-H7M
 2.779959 with sigma of 0.02
 C7N-H7MA
 1.901444 with sigma of 0.02
 Fe4-H7MA
 2.78306 with sigma of 0.02
 C3M-H3M
 1.911434 with sigma of 0.02
 Fe2-H3M
 2.71556 with sigma of 0.02
 C2M-H2M
 1.935224 with sigma of 0.02
 Fe2-H2M
 2.779657 with sigma of 0.02
 C1M-H1M
 1.915243 with sigma of 0.02
 Fe2-H1M
 2.725868 with sigma of 0.02
 C10M-H10M
 1.924267 with sigma of 0.02
 Fe5-H10M
 2.695575 with sigma of 0.02
 C11M-H11M
 1.894527 with sigma of 0.02
 Fe5-H11M
 2.728663 with sigma of 0.02
 C12M-H12M
 1.875069 with sigma of 0.02
 Fe5-H12M
 2.57762 with sigma of 0.02
 C12N-H12A
 1.862745 with sigma of 0.02
 Fe5-H12A
 2.676074 with sigma of 0.02
 C12O-H12B
 1.873219 with sigma of 0.02
 Fe5-H12B
 2.665934 with sigma of 0.02
 C5M-H5M
 1.87 with sigma of 0.04
 C5N-H5MA
 1.87699 with sigma of 0.02
 Fe3-H5MA
 2.757551 with sigma of 0.02
 C6M-H6M
 1.89781 with sigma of 0.02
 Fe3-H6M
 2.675463 with sigma of 0.02
 C4N-H4M
 1.89377 with sigma of 0.02
 Fe3-H4M
 2.73471 with sigma of 0.02
4. Uiso/Uaniso restraints and constraints
O9M \\sim C9M: within 3A with sigma of 0.01 and sigma for terminal atoms of
0.02 within 3A
O4M \\sim C22: within 3A with sigma of 0.01 and sigma for terminal atoms of
0.02 within 3A
Uanis(N20) \\sim Ueq: with sigma of 0.1 and sigma for terminal atoms of 0.01
Uanis(N10) \\sim Ueq: with sigma of 0.1 and sigma for terminal atoms of 0.01
Uanis(C12O) \\sim Ueq, Uanis(C12M) \\sim Ueq, Uanis(C12N) \\sim Ueq: with sigma
of 0.1 and sigma for terminal atoms of 0.02
Uanis(N7) \\sim Ueq: with sigma of 0.1 and sigma for terminal atoms of 0.02
Uanis(C15) \\sim Ueq: with sigma of 0.02 and sigma for terminal atoms of 0.1
Uanis(N15) \\sim Ueq: with sigma of 0.1 and sigma for terminal atoms of 0.02
Uanis(N16) \\sim Ueq: with sigma of 0.1 and sigma for terminal atoms of 0.02
Uanis(C16) \\sim Ueq: with sigma of 0.02 and sigma for terminal atoms of 0.02
Uanis(C6M) \\sim Ueq: with sigma of 0.1 and sigma for terminal atoms of 0.02
Uanis(C8) \\sim Ueq: with sigma of 0.02 and sigma for terminal atoms of 0.1
Uanis(C5N) \\sim Ueq: with sigma of 0.1 and sigma for terminal atoms of 0.03
Uanis(N8) \\sim Ueq: with sigma of 0.1 and sigma for terminal atoms of 0.02
Uanis(Re1) = Uanis(W1)
Uanis(Re3) = Uanis(W3)
Uanis(Re2) = Uanis(W2)
5. Others
 Fixed Sof: Re1(0.83333) Re2(0.83333) Re3(0.83333) W1(0.16667) W2(0.16667)
 W3(0.16667) H5MA(0.3) H5M(0.7) H7M(0.5) H7MA(0.5) H12A(0.4) H12B(0.2)
 H12M(0.4) O5S(0.5) O6S(0.25) O8S(0.75) O9S(0.25) O10S(0.25) C4M(0.5) H4MA(0.5)
 H4MB(0.5) H4MC(0.5) C5M(0.7) H5MB(0.7) H5MC(0.7) H5MD(0.7) C7M(0.5) H7MB(0.5)
 H7MC(0.5) H7MD(0.5) C12M(0.4) H12C(0.4) H12D(0.4) H12E(0.4) C4N(0.5) H4NA(0.5)
 H4NB(0.5) H4NC(0.5) C5N(0.3) H5NA(0.3) H5NB(0.3) H5NC(0.3) C7N(0.5) H7NA(0.5)
 H7NB(0.5) H7NC(0.5) C12N(0.4) H12F(0.4) H12G(0.4) H12H(0.4) C12O(0.2)
 H12I(0.2) H12J(0.2) H12K(0.2) C5S(0.5) C6S(0.25) C8S(0.75) C9S(0.25)
 C10S(0.25) O1S(0.75) C1S(0.75) O2S(0.5) O3S(0.25) O4S(0.25) C2S(0.5) C3S(0.25)
 C4S(0.25) O7S(0.5) C7S(0.5) O11S(0.25) C11S(0.25) O12S(0.25) C12S(0.25)
 O13S(0.25) C13S(0.25)
6.a Idealised Me refined as rotating group:
 C1M(H1MA,H1MB,H1MC), C2M(H2MA,H2MB,H2MC), C3M(H3MA,H3MB,H3MC), C4M(H4MA,H4MB,
 H4MC), C5M(H5MB,H5MC,H5MD), C6M(H6MA,H6MB,H6MC), C7M(H7MB,H7MC,H7MD), C8M(H8MA,
 H8MB,H8MC), C9M(H9MA,H9MB,H9MC), C10M(H10A,H10B,H10C), C11M(H11A,H11B,H11C),
 C12M(H12C,H12D,H12E), C4N(H4NA,H4NB,H4NC), C5N(H5NA,H5NB,H5NC), C7N(H7NA,H7NB,
 H7NC), C12N(H12F,H12G,H12H), C12O(H12I,H12J,H12K)
;
_olex2_submission_special_instructions 'No special instructions were received'

loop_
_space_group_symop_operation_xyz
'x, y, z'
'-x, y, -z+1/2'
'x+1/2, y+1/2, z'
'-x+1/2, y+1/2, -z+1/2'
'-x, -y, -z'
'x, -y, z-1/2'
'-x+1/2, -y+1/2, -z'
'x+1/2, -y+1/2, z-1/2'

loop_
_atom_site_label
_atom_site_type_symbol
_atom_site_fract_x
_atom_site_fract_y
_atom_site_fract_z
_atom_site_U_iso_or_equiv
_atom_site_adp_type
_atom_site_occupancy
_atom_site_site_symmetry_order
_atom_site_calc_flag
_atom_site_refinement_flags_posn
_atom_site_refinement_flags_adp
_atom_site_refinement_flags_occupancy
_atom_site_disorder_assembly
_atom_site_disorder_group
Re1 Re 0.44248(2) 0.44953(2) 0.12746(2) 0.02254(10) Uani 0.8333 1 d . . P . .
Re2 Re 0.57948(2) 0.82941(2) 0.37845(2) 0.02622(11) Uani 0.8333 1 d . . P . .
Re3 Re 0.67445(2) 0.65695(2) 0.23495(2) 0.01798(10) Uani 0.8333 1 d . . P . .
W1 W 0.44248(2) 0.44953(2) 0.12746(2) 0.02254(10) Uani 0.1667 1 d . . P . .
W2 W 0.57948(2) 0.82941(2) 0.37845(2) 0.02622(11) Uani 0.1667 1 d . . P . .
W3 W 0.67445(2) 0.65695(2) 0.23495(2) 0.01798(10) Uani 0.1667 1 d . . P . .
Fe1 Fe 0.500000 0.64523(9) 0.250000 0.0130(4) Uani 1 2 d S T P . .
Fe2 Fe 0.60646(5) 0.91789(8) 0.23171(6) 0.0291(4) Uani 1 1 d D . . . .
Fe3 Fe 0.47080(6) 0.65192(9) 0.43290(5) 0.0301(3) Uani 1 1 d D . . . .
Fe4 Fe 0.71640(5) 0.62317(9) 0.41056(5) 0.0286(3) Uani 1 1 d D . . . .
Fe5 Fe 0.63074(5) 0.38655(7) 0.24736(5) 0.0231(3) Uani 1 1 d D . . . .
O1M O 0.5824(3) 1.0221(4) 0.2320(3) 0.051(2) Uani 1 1 d D . . . .
H1M H 0.6022(9) 1.0566(10) 0.2463(10) 0.076 Uiso 1 1 d D U . . .
O2M O 0.6224(3) 0.9453(5) 0.1744(4) 0.053(3) Uani 1 1 d D . . . .
H2M H 0.631(5) 0.986(2) 0.168(2) 0.080 Uiso 1 1 d D U . . .
O3M O 0.6790(3) 0.9538(4) 0.2752(3) 0.043(2) Uani 1 1 d D . . . .
H3M H 0.694(2) 0.992(4) 0.271(3) 0.065 Uiso 1 1 d D U . . .
O4M O 0.4321(3) 0.5788(5) 0.4583(3) 0.048(2) Uani 1 1 d D . . . .
H4M H 0.418(4) 0.589(2) 0.477(3) 0.072 Uiso 1 1 d D U . . .
O5M O 0.4299(4) 0.7305(6) 0.4514(4) 0.064(3) Uani 1 1 d D . . . .
H5MA H 0.3969(6) 0.736(8) 0.441(7) 0.096 Uiso 0.3 1 d D U P A 2
H5M H 0.434(4) 0.760(11) 0.433(7) 0.11(12) Uiso 0.7 1 d D . P B 1
O6M O 0.5259(3) 0.6572(5) 0.4999(2) 0.047(2) Uani 1 1 d D . . . .
H6M H 0.5190(18) 0.643(7) 0.5227(7) 0.070 Uiso 1 1 d D U . . .
O7M O 0.7292(3) 0.6211(5) 0.4803(3) 0.049(2) Uani 1 1 d D . . . .
H7M H 0.7574(11) 0.625(13) 0.5045(7) 0.073 Uiso 0.5 1 d D U P C 1
H7MA H 0.728(9) 0.587(2) 0.498(2) 0.073 Uiso 0.5 1 d D U P D 2
O8M O 0.7813(3) 0.6884(5) 0.4282(2) 0.040(2) Uani 1 1 d D . . . .
H8M H 0.807(2) 0.687(4) 0.4545(17) 0.059 Uiso 1 1 d D U . . .
O9M O 0.7654(4) 0.5358(5) 0.4243(3) 0.053(2) Uani 1 1 d D U . . .
H9M H 0.7957(11) 0.5274(18) 0.4452(14) 0.079 Uiso 1 1 d D U . . .
O10M O 0.7069(3) 0.3751(5) 0.2941(3) 0.039(2) Uani 1 1 d D . . . .
H10M H 0.7151(9) 0.359(6) 0.3215(15) 0.059 Uiso 1 1 d D U . . .
O11M O 0.6544(3) 0.3574(4) 0.1947(3) 0.0374(19) Uani 1 1 d D . . . .
H11M H 0.676(4) 0.324(4) 0.1974(17) 0.056 Uiso 1 1 d D U . . .
O12M O 0.6197(3) 0.2787(4) 0.2534(4) 0.050(2) Uani 1 1 d D . . . .
H12A H 0.592(3) 0.258(3) 0.236(4) 0.075 Uiso 0.4 1 d D U P E 2
H12B H 0.611(8) 0.263(2) 0.275(4) 0.075 Uiso 0.2 1 d D U P F 3
H12M H 0.591(5) 0.2696(19) 0.255(11) 0.075 Uiso 0.4 1 d D U P G 1
O5S O 0.4745(10) 0.8538(13) 0.4917(9) 0.084(7) Uiso 0.5 1 d D . P H 1
O6S O 0.3444(16) 0.704(2) 0.4733(14) 0.063(11) Uiso 0.25 1 d D . P I 2
O8S O 0.7371(5) 0.3113(7) 0.3748(5) 0.059(3) Uiso 0.75 1 d D . P J 2
O9S O 0.5644(18) 0.139(3) 0.3598(16) 0.079(13) Uiso 0.25 1 d D . P K 3
O10S O 0.5912(12) 0.2039(18) 0.1761(10) 0.044(8) Uiso 0.25 1 d D . P L 1
N1 N 0.4775(3) 0.5727(4) 0.2037(3) 0.0152(16) Uani 1 1 d . . . . .
N2 N 0.5535(3) 0.4000(5) 0.2006(3) 0.028(2) Uani 1 1 d . . . . .
N3 N 0.3923(3) 0.4095(4) 0.1985(3) 0.0260(19) Uani 1 1 d . . . . .
N4 N 0.6534(4) 0.5544(6) 0.3966(3) 0.043(3) Uani 1 1 d . . . . .
N5 N 0.4869(3) 0.5718(5) 0.0834(3) 0.030(2) Uani 1 1 d . . . . .
N6 N 0.5026(5) 0.3777(6) 0.0711(3) 0.051(3) Uani 1 1 d . . . . .
N7 N 0.4251(8) 0.2845(9) 0.1282(7) 0.114(6) Uani 1 1 d . U . . .
N8 N 0.3581(8) 0.4174(11) 0.0273(7) 0.150(8) Uani 1 1 d . U . . .
N9 N 0.5267(3) 0.7153(4) 0.2977(3) 0.0158(16) Uani 1 1 d . . . . .
N10 N 0.6659(3) 0.7096(6) 0.3974(3) 0.038(2) Uani 1 1 d . U . . .
N11 N 0.5937(3) 0.8919(5) 0.2905(3) 0.034(2) Uani 1 1 d . . . . .
N12 N 0.4673(3) 0.8864(5) 0.3129(3) 0.032(2) Uani 1 1 d . . . . .
N13 N 0.5098(4) 0.7306(5) 0.4128(3) 0.030(2) Uani 1 1 d . . . . .
N14 N 0.6376(4) 0.8161(6) 0.4881(3) 0.044(3) Uani 1 1 d . . . . .
N15 N 0.6884(8) 0.9134(11) 0.4124(7) 0.132(7) Uani 1 1 d . U . . .
N16 N 0.5573(8) 0.9755(9) 0.4165(6) 0.132(8) Uani 1 1 d . U . . .
N17 N 0.5662(3) 0.6474(4) 0.2458(2) 0.0157(16) Uani 1 1 d . . . . .
N18 N 0.6342(3) 0.8163(5) 0.2298(3) 0.030(2) Uani 1 1 d . . . . .
N19 N 0.7075(3) 0.6246(5) 0.3416(3) 0.029(2) Uani 1 1 d . . . . .
N20 N 0.6467(3) 0.4928(5) 0.2373(3) 0.029(2) Uani 1 1 d . U . . .
N21 N 0.5882(3) 0.6422(5) 0.1324(3) 0.029(2) Uani 1 1 d . . . . .
N22 N 0.7131(5) 0.7279(8) 0.1627(4) 0.072(4) Uani 1 1 d . . . . .
N23 N 0.7739(3) 0.7536(5) 0.2921(3) 0.035(2) Uani 1 1 d . . . . .
N24 N 0.7698(4) 0.5632(6) 0.2372(4) 0.054(3) Uani 1 1 d . . . . .
C1 C 0.4669(4) 0.5293(5) 0.1776(3) 0.021(2) Uani 1 1 d . . . . .
C2 C 0.5143(4) 0.4178(5) 0.1764(3) 0.025(2) Uani 1 1 d . . . . .
C3 C 0.4098(4) 0.4228(5) 0.1740(3) 0.021(2) Uani 1 1 d . . . . .
C4 C 0.6199(4) 0.5183(6) 0.3889(3) 0.029(2) Uani 1 1 d . . . . .
C5 C 0.4707(4) 0.5307(5) 0.0987(3) 0.025(2) Uani 1 1 d . . . . .
C6 C 0.4818(5) 0.4031(6) 0.0908(4) 0.038(3) Uani 1 1 d . . . . .
C7 C 0.4310(7) 0.3438(8) 0.1271(6) 0.071(5) Uani 1 1 d . . . . .
C8 C 0.3875(7) 0.4298(9) 0.0636(6) 0.085(6) Uani 1 1 d . U . . .
C9 C 0.5466(4) 0.7541(5) 0.3266(3) 0.019(2) Uani 1 1 d . . . . .
C10 C 0.6347(4) 0.7521(6) 0.3894(4) 0.033(3) Uani 1 1 d . . . . .
C11 C 0.5893(4) 0.8701(5) 0.3221(4) 0.027(2) Uani 1 1 d . . . . .
C12 C 0.5066(4) 0.8668(5) 0.3358(4) 0.028(2) Uani 1 1 d . . . . .
C13 C 0.5336(4) 0.7662(5) 0.4010(3) 0.026(2) Uani 1 1 d . . . . .
C14 C 0.6160(4) 0.8200(6) 0.4499(4) 0.032(3) Uani 1 1 d . . . . .
C15 C 0.6498(7) 0.8851(10) 0.3999(6) 0.087(6) Uani 1 1 d . U . . .
C16 C 0.5640(8) 0.9234(9) 0.4034(6) 0.089(6) Uani 1 1 d . U . . .
C17 C 0.6042(3) 0.6517(5) 0.2433(3) 0.0148(18) Uani 1 1 d . . . . .
C18 C 0.6468(3) 0.7602(5) 0.2317(4) 0.022(2) Uani 1 1 d . . . . .
C19 C 0.6964(4) 0.6365(5) 0.3041(4) 0.024(2) Uani 1 1 d . . . . .
C20 C 0.6555(4) 0.5502(6) 0.2345(3) 0.023(2) Uani 1 1 d . . . . .
C21 C 0.6179(4) 0.6448(5) 0.1680(4) 0.026(2) Uani 1 1 d . . . . .
C22 C 0.6995(5) 0.7025(7) 0.1876(4) 0.043(3) Uani 1 1 d . . . . .
C23 C 0.7393(4) 0.7192(5) 0.2723(4) 0.028(2) Uani 1 1 d . . . . .
C24 C 0.7363(4) 0.5953(5) 0.2365(4) 0.031(2) Uani 1 1 d . . . . .
C1M C 0.5327(6) 1.0482(9) 0.2047(7) 0.087(6) Uani 1 1 d D . . . .
H1MA H 0.523715 1.035133 0.172986 0.130 Uiso 1 1 calc R U . . .
H1MB H 0.532584 1.099187 0.207170 0.130 Uiso 1 1 calc R U . . .
H1MC H 0.507711 1.028295 0.215036 0.130 Uiso 1 1 calc R U . . .
C2M C 0.6086(7) 0.9005(10) 0.1351(6) 0.081(6) Uani 1 1 d D . . . .
H2MA H 0.626695 0.915678 0.116490 0.121 Uiso 1 1 calc R U . . .
H2MB H 0.571676 0.903316 0.117185 0.121 Uiso 1 1 calc R U . . .
H2MC H 0.617988 0.852246 0.144896 0.121 Uiso 1 1 calc R U . . .
C3M C 0.7148(5) 0.9152(7) 0.3121(5) 0.057(4) Uani 1 1 d D . . . .
H3MA H 0.708544 0.865121 0.306245 0.086 Uiso 1 1 calc R U . . .
H3MB H 0.711020 0.927542 0.340045 0.086 Uiso 1 1 calc R U . . .
H3MC H 0.749562 0.926275 0.315250 0.086 Uiso 1 1 calc R U . . .
C4M C 0.4484(13) 0.5130(12) 0.4743(10) 0.063(9) Uani 0.5 1 d D . P M 1
H4MA H 0.481323 0.503882 0.472707 0.094 Uiso 0.5 1 calc R U P M 1
H4MB H 0.423261 0.478707 0.455747 0.094 Uiso 0.5 1 calc R U P M 1
H4MC H 0.452115 0.509398 0.505796 0.094 Uiso 0.5 1 calc R U P M 1
C5M C 0.3809(12) 0.733(2) 0.4483(15) 0.159(19) Uani 0.7 1 d D . P N 1
H5MB H 0.361717 0.693107 0.430975 0.239 Uiso 0.7 1 calc R U P N 1
H5MC H 0.364696 0.776494 0.432941 0.239 Uiso 0.7 1 calc R U P N 1
H5MD H 0.381068 0.732365 0.478766 0.239 Uiso 0.7 1 calc R U P N 1
C6M C 0.5775(6) 0.6773(11) 0.5156(6) 0.092(6) Uani 1 1 d D U . . .
H6MA H 0.590278 0.667760 0.492139 0.138 Uiso 1 1 calc R U . . .
H6MB H 0.597581 0.650903 0.543007 0.138 Uiso 1 1 calc R U . . .
H6MC H 0.580521 0.727339 0.522539 0.138 Uiso 1 1 calc R U . . .
C7M C 0.6848(10) 0.6234(19) 0.4946(9) 0.063(9) Uani 0.5 1 d D . P O 1
H7MB H 0.652757 0.626950 0.467626 0.094 Uiso 0.5 1 calc R U P O 1
H7MC H 0.688377 0.664037 0.514080 0.094 Uiso 0.5 1 calc R U P O 1
H7MD H 0.684540 0.580739 0.511233 0.094 Uiso 0.5 1 calc R U P O 1
C8M C 0.7861(6) 0.7469(7) 0.4036(4) 0.055(4) Uani 1 1 d D . . . .
H8MA H 0.753265 0.756070 0.378364 0.082 Uiso 1 1 calc R U . . .
H8MB H 0.812113 0.737615 0.391781 0.082 Uiso 1 1 calc R U . . .
H8MC H 0.796084 0.787684 0.423615 0.082 Uiso 1 1 calc R U . . .
C9M C 0.7469(8) 0.4736(11) 0.3950(7) 0.107(6) Uani 1 1 d D U . . .
H9MA H 0.766355 0.468400 0.376080 0.161 Uiso 1 1 calc R U . . .
H9MB H 0.710636 0.479289 0.375535 0.161 Uiso 1 1 calc R U . . .
H9MC H 0.751624 0.432006 0.413891 0.161 Uiso 1 1 calc R U . . .
C10M C 0.7518(5) 0.4009(8) 0.2896(5) 0.052(3) Uani 1 1 d D . . . .
H10A H 0.742279 0.421888 0.259630 0.078 Uiso 1 1 calc R U . . .
H10B H 0.775595 0.362244 0.293264 0.078 Uiso 1 1 calc R U . . .
H10C H 0.768252 0.436118 0.313014 0.078 Uiso 1 1 calc R U . . .
C11M C 0.6375(5) 0.3859(8) 0.1510(4) 0.052(4) Uani 1 1 d D . . . .
H11A H 0.608127 0.359178 0.130421 0.079 Uiso 1 1 calc R U . . .
H11B H 0.665090 0.383816 0.140366 0.079 Uiso 1 1 calc R U . . .
H11C H 0.627392 0.434591 0.151742 0.079 Uiso 1 1 calc R U . . .
C12M C 0.6464(14) 0.2162(14) 0.2574(17) 0.073(12) Uani 0.4 1 d D U P P 1
H12C H 0.667360 0.219183 0.239700 0.109 Uiso 0.4 1 calc R U P P 1
H12D H 0.622151 0.177544 0.246011 0.109 Uiso 0.4 1 calc R U P P 1
H12E H 0.668528 0.207936 0.289309 0.109 Uiso 0.4 1 calc R U P P 1
C4N C 0.4176(14) 0.5103(11) 0.4418(14) 0.082(12) Uani 0.5 1 d D . P M 2
H4NA H 0.385966 0.512080 0.414279 0.123 Uiso 0.5 1 calc R U P M 2
H4NB H 0.412034 0.482317 0.464829 0.123 Uiso 0.5 1 calc R U P M 2
H4NC H 0.444677 0.489053 0.434670 0.123 Uiso 0.5 1 calc R U P M 2
C5N C 0.453(2) 0.792(2) 0.474(2) 0.09(2) Uani 0.3 1 d D U P N 2
H5NA H 0.462268 0.786982 0.506370 0.137 Uiso 0.3 1 calc R U P N 2
H5NB H 0.429715 0.831306 0.462063 0.137 Uiso 0.3 1 calc R U P N 2
H5NC H 0.484334 0.800794 0.468658 0.137 Uiso 0.3 1 calc R U P N 2
C7N C 0.7314(13) 0.6856(19) 0.5039(11) 0.088(13) Uani 0.5 1 d D . P O 2
H7NA H 0.747895 0.721456 0.492683 0.133 Uiso 0.5 1 calc R U P O 2
H7NB H 0.751036 0.678773 0.536401 0.133 Uiso 0.5 1 calc R U P O 2
H7NC H 0.696676 0.700651 0.498513 0.133 Uiso 0.5 1 calc R U P O 2
C12N C 0.6455(19) 0.237(3) 0.2913(13) 0.108(18) Uani 0.4 1 d D U P P 2
H12F H 0.682387 0.242917 0.301180 0.161 Uiso 0.4 1 calc R U P P 2
H12G H 0.636709 0.187549 0.283280 0.161 Uiso 0.4 1 calc R U P P 2
H12H H 0.635363 0.249815 0.315867 0.161 Uiso 0.4 1 calc R U P P 2
C12O C 0.609(3) 0.227(3) 0.2199(18) 0.054(18) Uani 0.2 1 d D U P P 3
H12I H 0.575902 0.206714 0.213464 0.081 Uiso 0.2 1 calc R U P P 3
H12J H 0.635691 0.191150 0.230536 0.081 Uiso 0.2 1 calc R U P P 3
H12K H 0.609416 0.248685 0.192222 0.081 Uiso 0.2 1 calc R U P P 3
C5S C 0.5155(15) 0.890(2) 0.4885(16) 0.110(15) Uiso 0.5 1 d D . P H 1
C6S C 0.341(3) 0.755(3) 0.502(2) 0.074(19) Uiso 0.25 1 d D . P I 2
C8S C 0.7064(13) 0.2831(19) 0.3953(12) 0.132(12) Uiso 0.75 1 d D . P J 2
C9S C 0.573(4) 0.117(5) 0.404(2) 0.11(3) Uiso 0.25 1 d D . P K 3
C10S C 0.5519(13) 0.228(2) 0.1360(11) 0.028(9) Uiso 0.25 1 d D . P L 1
O1S O 0.6087(5) 1.0736(7) 0.1364(5) 0.059(3) Uiso 0.75 1 d D . P . .
C1S C 0.6560(10) 1.1007(18) 0.1404(12) 0.125(11) Uiso 0.75 1 d D . P . .
O2S O 0.6126(10) 1.0898(12) 0.3079(8) 0.065(6) Uiso 0.5 1 d D . P Q 1
O3S O 0.6421(15) 1.078(3) 0.3327(19) 0.088(15) Uiso 0.25 1 d D . P R 2
O4S O 0.5037(10) 1.1036(17) 0.4181(10) 0.037(7) Uiso 0.25 1 d D . P S 2
C2S C 0.6182(19) 1.060(2) 0.3477(11) 0.103(14) Uiso 0.5 1 d D . P Q 1
C3S C 0.5895(15) 1.084(2) 0.3081(14) 0.027(10) Uiso 0.25 1 d D . P R 2
C4S C 0.5559(11) 1.111(2) 0.4437(13) 0.031(10) Uiso 0.25 1 d D . P S 2
O7S O 0.3269(11) 0.5819(16) 0.4338(10) 0.110(10) Uiso 0.5 1 d D . P T 1
C7S C 0.2896(13) 0.566(2) 0.3916(11) 0.085(11) Uiso 0.5 1 d D . P T 1
O11S O 0.500000 0.248(2) 0.250000 0.113(14) Uiso 0.5 2 d DS . P . .
C11S C 0.5456(13) 0.221(2) 0.2792(14) 0.042(12) Uiso 0.25 1 d D . P . .
O12S O 0.7589(11) 1.0012(15) 0.4698(9) 0.029(6) Uiso 0.25 1 d D . P . .
C12S C 0.728(2) 1.047(3) 0.482(2) 0.062(16) Uiso 0.25 1 d D . P . .
O13S O 0.8532(19) 0.533(3) 0.4326(17) 0.091(15) Uiso 0.25 1 d D . P . .
C13S C 0.883(3) 0.502(4) 0.4743(19) 0.08(2) Uiso 0.25 1 d D . P . .

loop_
_atom_site_aniso_label
_atom_site_aniso_U_11
_atom_site_aniso_U_22
_atom_site_aniso_U_33
_atom_site_aniso_U_23
_atom_site_aniso_U_13
_atom_site_aniso_U_12
Re1 0.0212(2) 0.0258(2) 0.0218(2) -0.00651(16) 0.00973(16) -0.00009(16)
Re2 0.0313(2) 0.0186(2) 0.0258(2) -0.00710(16) 0.00828(18) -0.00619(17)
Re3 0.01315(17) 0.0203(2) 0.0248(2) 0.00489(15) 0.01211(15) 0.00398(15)
W1 0.0212(2) 0.0258(2) 0.0218(2) -0.00651(16) 0.00973(16) -0.00009(16)
W2 0.0313(2) 0.0186(2) 0.0258(2) -0.00710(16) 0.00828(18) -0.00619(17)
W3 0.01315(17) 0.0203(2) 0.0248(2) 0.00489(15) 0.01211(15) 0.00398(15)
Fe1 0.0114(8) 0.0151(9) 0.0151(9) 0.000 0.0079(7) 0.000
Fe2 0.0193(7) 0.0187(7) 0.0546(10) 0.0111(7) 0.0202(7) 0.0018(6)
Fe3 0.0349(8) 0.0418(9) 0.0185(7) -0.0027(6) 0.0158(7) -0.0027(7)
Fe4 0.0203(7) 0.0410(9) 0.0226(7) -0.0048(6) 0.0065(6) -0.0054(7)
Fe5 0.0230(7) 0.0196(7) 0.0298(8) 0.0018(6) 0.0137(6) 0.0066(6)
O1M 0.045(5) 0.020(4) 0.086(7) 0.006(4) 0.026(5) 0.008(4)
O2M 0.045(5) 0.043(5) 0.091(7) 0.039(5) 0.048(5) 0.019(4)
O3M 0.022(4) 0.028(4) 0.076(6) 0.010(4) 0.016(4) -0.006(3)
O4M 0.044(5) 0.071(7) 0.037(5) -0.002(5) 0.025(4) -0.014(5)
O5M 0.057(6) 0.089(8) 0.061(7) -0.028(6) 0.040(6) -0.003(6)
O6M 0.049(5) 0.076(7) 0.021(4) 0.003(4) 0.020(4) -0.023(5)
O7M 0.045(5) 0.072(7) 0.027(4) -0.006(4) 0.011(4) -0.001(5)
O8M 0.024(4) 0.059(5) 0.024(4) 0.005(4) -0.002(3) -0.015(4)
O9M 0.058(6) 0.049(6) 0.049(5) 0.001(4) 0.019(5) 0.008(5)
O10M 0.025(4) 0.048(5) 0.043(5) 0.013(4) 0.010(4) 0.004(4)
O11M 0.038(4) 0.046(5) 0.037(4) 0.004(4) 0.024(4) 0.028(4)
O12M 0.055(6) 0.023(4) 0.076(7) -0.001(4) 0.030(5) -0.001(4)
N1 0.012(4) 0.018(4) 0.020(4) 0.002(3) 0.011(3) 0.003(3)
N2 0.025(5) 0.038(5) 0.020(4) -0.003(4) 0.009(4) 0.010(4)
N3 0.032(5) 0.021(4) 0.026(5) 0.000(4) 0.013(4) -0.003(4)
N4 0.038(6) 0.062(7) 0.031(5) -0.011(5) 0.015(5) -0.020(5)
N5 0.036(5) 0.041(6) 0.017(4) -0.002(4) 0.014(4) 0.001(4)
N6 0.073(8) 0.057(7) 0.030(6) -0.004(5) 0.029(6) 0.015(6)
N7 0.147(13) 0.088(11) 0.167(14) -0.030(10) 0.126(12) -0.036(10)
N8 0.124(13) 0.133(13) 0.118(13) -0.078(11) -0.031(10) 0.033(11)
N9 0.013(4) 0.018(4) 0.019(4) 0.004(3) 0.008(3) 0.000(3)
N10 0.018(5) 0.056(7) 0.031(5) -0.013(5) 0.002(4) 0.004(5)
N11 0.023(5) 0.031(5) 0.048(6) -0.005(4) 0.015(4) -0.004(4)
N12 0.023(5) 0.026(5) 0.054(6) -0.006(4) 0.022(5) -0.003(4)
N13 0.041(5) 0.033(5) 0.020(4) -0.002(4) 0.017(4) 0.001(4)
N14 0.029(5) 0.058(7) 0.032(6) -0.010(5) -0.001(5) -0.008(5)
N15 0.119(13) 0.142(14) 0.129(13) -0.031(11) 0.042(11) -0.081(11)
N16 0.171(15) 0.082(10) 0.095(11) -0.055(9) 0.006(10) 0.042(10)
N17 0.017(4) 0.015(4) 0.014(4) 0.003(3) 0.005(3) 0.001(3)
N18 0.020(4) 0.026(5) 0.046(6) 0.013(4) 0.015(4) 0.002(4)
N19 0.023(4) 0.034(5) 0.030(5) -0.004(4) 0.012(4) -0.001(4)
N20 0.031(5) 0.031(5) 0.030(5) 0.005(4) 0.016(4) -0.004(4)
N21 0.027(5) 0.039(5) 0.021(5) 0.009(4) 0.009(4) 0.004(4)
N22 0.050(7) 0.117(12) 0.061(8) 0.039(8) 0.033(7) -0.007(7)
N23 0.026(5) 0.032(5) 0.047(6) 0.005(4) 0.015(4) -0.005(4)
N24 0.028(5) 0.045(7) 0.097(9) 0.004(6) 0.034(6) 0.018(5)
C1 0.020(5) 0.024(5) 0.023(5) -0.003(4) 0.012(4) -0.001(4)
C2 0.034(6) 0.022(5) 0.026(5) -0.002(4) 0.021(5) 0.003(4)
C3 0.021(5) 0.021(5) 0.020(5) -0.009(4) 0.007(4) -0.004(4)
C4 0.028(6) 0.044(7) 0.018(5) -0.005(5) 0.011(4) -0.012(5)
C5 0.030(5) 0.028(6) 0.016(5) 0.003(4) 0.009(4) 0.007(4)
C6 0.044(7) 0.044(7) 0.033(6) -0.008(5) 0.021(6) 0.010(6)
C7 0.104(13) 0.041(8) 0.112(14) -0.035(9) 0.090(12) -0.034(9)
C8 0.072(10) 0.075(10) 0.069(10) -0.047(8) -0.015(8) 0.022(8)
C9 0.022(5) 0.017(5) 0.022(5) 0.001(4) 0.012(4) 0.002(4)
C10 0.025(6) 0.045(7) 0.026(6) -0.019(5) 0.007(5) -0.013(5)
C11 0.018(5) 0.021(5) 0.042(6) -0.006(5) 0.013(5) -0.004(4)
C12 0.030(6) 0.019(5) 0.040(6) -0.009(4) 0.020(5) -0.009(4)
C13 0.031(6) 0.027(6) 0.019(5) -0.006(4) 0.010(5) 0.002(5)
C14 0.022(5) 0.036(6) 0.033(7) -0.011(5) 0.005(5) -0.003(5)
C15 0.094(11) 0.093(11) 0.062(9) -0.025(8) 0.018(8) -0.074(10)
C16 0.119(13) 0.056(9) 0.057(9) -0.023(8) 0.000(9) 0.034(9)
C17 0.011(4) 0.014(4) 0.021(5) 0.003(4) 0.008(4) 0.003(3)
C18 0.014(5) 0.018(5) 0.040(6) 0.009(4) 0.016(4) 0.002(4)
C19 0.021(5) 0.025(5) 0.031(6) 0.001(4) 0.017(4) 0.001(4)
C20 0.016(5) 0.033(6) 0.029(5) 0.008(4) 0.018(4) 0.007(4)
C21 0.033(6) 0.023(5) 0.034(6) 0.005(4) 0.025(5) 0.005(4)
C22 0.036(7) 0.058(8) 0.041(7) 0.014(6) 0.021(6) -0.005(6)
C23 0.022(5) 0.024(5) 0.041(6) 0.008(5) 0.016(5) 0.004(4)
C24 0.024(6) 0.024(6) 0.052(7) 0.000(5) 0.023(5) 0.002(5)
C1M 0.060(10) 0.052(10) 0.136(17) -0.005(10) 0.026(11) 0.034(8)
C2M 0.081(12) 0.115(16) 0.075(12) 0.023(11) 0.061(11) 0.019(11)
C3M 0.033(7) 0.050(8) 0.078(11) 0.010(7) 0.012(7) -0.006(6)
C4M 0.07(2) 0.09(3) 0.034(16) 0.023(16) 0.025(15) -0.010(19)
C5M 0.08(2) 0.23(5) 0.18(4) -0.09(4) 0.06(3) -0.06(3)
C6M 0.079(11) 0.130(14) 0.053(9) 0.027(9) 0.011(8) -0.053(10)
C7M 0.055(17) 0.11(3) 0.032(14) -0.019(16) 0.028(13) -0.004(18)
C8M 0.060(9) 0.061(9) 0.036(7) -0.006(6) 0.012(7) -0.023(7)
C9M 0.098(13) 0.101(13) 0.101(13) -0.011(11) 0.019(11) 0.022(11)
C10M 0.028(6) 0.058(9) 0.067(9) 0.002(7) 0.017(6) 0.000(6)
C11M 0.047(8) 0.073(10) 0.046(8) 0.013(7) 0.028(7) 0.029(7)
C12M 0.075(18) 0.065(18) 0.09(2) 0.021(15) 0.044(16) -0.006(15)
C4N 0.07(2) 0.05(2) 0.15(4) 0.02(2) 0.06(3) 0.002(17)
C5N 0.10(3) 0.08(3) 0.10(3) 0.00(2) 0.05(2) -0.02(2)
C7N 0.06(2) 0.16(4) 0.047(19) -0.02(2) 0.015(16) 0.02(2)
C12N 0.10(2) 0.10(2) 0.13(2) -0.004(18) 0.044(18) 0.004(17)
C12O 0.06(2) 0.05(2) 0.06(2) -0.001(17) 0.029(18) -0.006(17)

loop_
_atom_type_symbol
_atom_type_description
_atom_type_scat_dispersion_real
_atom_type_scat_dispersion_imag
_atom_type_scat_source
C C 0.0033 0.0016 'International Tables Vol C Tables 4.2.6.8 and 6.1.1.4'
H H 0.0000 0.0000 'International Tables Vol C Tables 4.2.6.8 and 6.1.1.4'
Fe Fe 0.3463 0.8444 'International Tables Vol C Tables 4.2.6.8 and 6.1.1.4'
N N 0.0061 0.0033 'International Tables Vol C Tables 4.2.6.8 and 6.1.1.4'
O O 0.0106 0.0060 'International Tables Vol C Tables 4.2.6.8 and 6.1.1.4'
Re Re -1.0185 7.2310 'International Tables Vol C Tables 4.2.6.8 and 6.1.1.4'
W W -0.8490 6.8722 'International Tables Vol C Tables 4.2.6.8 and 6.1.1.4'

loop_
_geom_angle_atom_site_label_1
_geom_angle_atom_site_label_2
_geom_angle_atom_site_label_3
_geom_angle
_geom_angle_site_symmetry_1
_geom_angle_site_symmetry_3
_geom_angle_publ_flag
C1 Re1 C5 74.9(4) . . ?
C2 Re1 C1 73.5(4) . . ?
C2 Re1 C3 88.6(4) . . ?
C2 Re1 C5 96.4(4) . . ?
C2 Re1 C6 73.9(4) . . ?
C3 Re1 C1 75.0(3) . . ?
C3 Re1 C5 146.6(4) . . ?
C4 Re1 C1 74.2(4) 2_655 . ?
C4 Re1 C2 146.9(4) 2_655 . ?
C4 Re1 C3 76.1(4) 2_655 . ?
C4 Re1 C5 82.2(4) 2_655 . ?
C4 Re1 C6 134.9(4) 2_655 . ?
C6 Re1 C1 129.6(4) . . ?
C6 Re1 C3 140.6(4) . . ?
C6 Re1 C5 71.7(4) . . ?
C7 Re1 C1 135.8(6) . . ?
C7 Re1 C2 80.0(6) . . ?
C7 Re1 C3 69.5(5) . . ?
C7 Re1 C4 119.9(6) . 2_655 ?
C7 Re1 C5 143.8(5) . . ?
C7 Re1 C6 72.7(5) . . ?
C7 Re1 C8 75.9(8) . . ?
C8 Re1 C1 140.9(5) . . ?
C8 Re1 C2 144.5(5) . . ?
C8 Re1 C3 106.6(7) . . ?
C8 Re1 C4 68.6(5) . 2_655 ?
C8 Re1 C5 88.3(7) . . ?
C8 Re1 C6 74.3(6) . . ?
C9 Re2 C15 131.2(6) . . ?
C10 Re2 C9 73.6(4) . . ?
C10 Re2 C11 93.2(4) . . ?
C10 Re2 C12 146.5(4) . . ?
C10 Re2 C13 93.8(4) . . ?
C10 Re2 C14 75.3(4) . . ?
C10 Re2 C15 75.5(7) . . ?
C10 Re2 C16 143.9(6) . . ?
C11 Re2 C9 75.0(4) . . ?
C11 Re2 C12 75.5(4) . . ?
C11 Re2 C13 145.8(4) . . ?
C11 Re2 C14 142.5(4) . . ?
C11 Re2 C15 70.0(5) . . ?
C12 Re2 C9 73.1(4) . . ?
C12 Re2 C13 80.3(4) . . ?
C12 Re2 C14 131.6(4) . . ?
C12 Re2 C15 126.7(6) . . ?
C13 Re2 C9 75.0(4) . . ?
C13 Re2 C14 71.4(4) . . ?
C13 Re2 C15 144.0(6) . . ?
C14 Re2 C9 131.9(4) . . ?
C14 Re2 C15 72.6(6) . . ?
C16 Re2 C9 142.5(6) . . ?
C16 Re2 C11 97.8(7) . . ?
C16 Re2 C12 69.6(6) . . ?
C16 Re2 C13 96.0(7) . . ?
C16 Re2 C14 75.2(6) . . ?
C16 Re2 C15 76.2(9) . . ?
C18 Re3 C17 72.4(3) . . ?
C18 Re3 C21 86.2(4) . . ?
C18 Re3 C23 74.2(4) . . ?
C19 Re3 C17 75.7(3) . . ?
C19 Re3 C18 100.0(4) . . ?
C19 Re3 C20 78.0(4) . . ?
C19 Re3 C21 147.0(4) . . ?
C19 Re3 C22 143.2(4) . . ?
C19 Re3 C23 71.4(4) . . ?
C19 Re3 C24 88.8(4) . . ?
C20 Re3 C17 72.8(3) . . ?
C20 Re3 C18 144.5(3) . . ?
C20 Re3 C21 78.4(4) . . ?
C20 Re3 C22 123.6(5) . . ?
C20 Re3 C23 135.1(4) . . ?
C21 Re3 C17 75.5(3) . . ?
C22 Re3 C17 135.9(4) . . ?
C22 Re3 C18 78.9(5) . . ?
C22 Re3 C21 69.8(4) . . ?
C22 Re3 C23 72.9(5) . . ?
C23 Re3 C17 127.3(4) . . ?
C23 Re3 C21 140.5(4) . . ?
C24 Re3 C17 142.5(4) . . ?
C24 Re3 C18 144.8(4) . . ?
C24 Re3 C20 70.6(4) . . ?
C24 Re3 C21 104.6(4) . . ?
C24 Re3 C22 74.1(5) . . ?
C24 Re3 C23 76.6(4) . . ?
N1 Fe1 N1 89.1(4) . 2_655 ?
N1 Fe1 N9 89.0(3) . 2_655 ?
N1 Fe1 N9 89.0(3) 2_655 . ?
N1 Fe1 N9 176.5(3) . . ?
N1 Fe1 N9 176.5(3) 2_655 2_655 ?
N9 Fe1 N9 93.1(4) 2_655 . ?
N17 Fe1 N1 89.6(3) . . ?
N17 Fe1 N1 89.6(3) 2_655 2_655 ?
N17 Fe1 N1 92.1(3) 2_655 . ?
N17 Fe1 N1 92.1(3) . 2_655 ?
N17 Fe1 N9 90.8(3) 2_655 . ?
N17 Fe1 N9 87.5(3) . . ?
N17 Fe1 N9 90.8(3) . 2_655 ?
N17 Fe1 N9 87.5(3) 2_655 2_655 ?
N17 Fe1 N17 177.6(4) 2_655 . ?
O1M Fe2 O2M 87.4(4) . . ?
O1M Fe2 N11 92.5(4) . . ?
O3M Fe2 O1M 85.6(3) . . ?
O3M Fe2 O2M 90.0(4) . . ?
O3M Fe2 N11 87.7(3) . . ?
O3M Fe2 N12 177.5(3) . 2_655 ?
O3M Fe2 N18 92.3(3) . . ?
N11 Fe2 O2M 177.7(4) . . ?
N12 Fe2 O1M 92.0(3) 2_655 . ?
N12 Fe2 O2M 89.0(4) 2_655 . ?
N12 Fe2 N11 93.3(4) 2_655 . ?
N12 Fe2 N18 90.1(3) 2_655 . ?
N18 Fe2 O1M 176.1(3) . . ?
N18 Fe2 O2M 89.3(3) . . ?
N18 Fe2 N11 90.7(4) . . ?
O4M Fe3 N5 93.1(4) . 2_655 ?
O5M Fe3 O4M 86.0(4) . . ?
O5M Fe3 N5 178.1(4) . 2_655 ?
O6M Fe3 O4M 85.9(3) . . ?
O6M Fe3 O5M 87.0(4) . . ?
O6M Fe3 N5 91.2(4) . 2_655 ?
O6M Fe3 N13 90.6(3) . . ?
O6M Fe3 N21 175.5(3) . 2_655 ?
N13 Fe3 O4M 174.7(3) . . ?
N13 Fe3 O5M 89.9(4) . . ?
N13 Fe3 N5 91.0(3) . 2_655 ?
N21 Fe3 O4M 89.7(3) 2_655 . ?
N21 Fe3 O5M 91.9(4) 2_655 . ?
N21 Fe3 N5 89.8(3) 2_655 2_655 ?
N21 Fe3 N13 93.8(3) 2_655 . ?
O7M Fe4 N4 89.1(4) . . ?
O7M Fe4 N19 177.2(3) . . ?
O8M Fe4 O7M 88.1(3) . . ?
O8M Fe4 N4 176.6(4) . . ?
O8M Fe4 N10 92.6(4) . . ?
O8M Fe4 N19 89.8(3) . . ?
O9M Fe4 O7M 86.8(4) . . ?
O9M Fe4 O8M 88.6(4) . . ?
O9M Fe4 N4 89.3(4) . . ?
O9M Fe4 N10 178.5(4) . . ?
O9M Fe4 N19 91.2(3) . . ?
N4 Fe4 N19 92.9(3) . . ?
N10 Fe4 O7M 92.3(4) . . ?
N10 Fe4 N4 89.4(4) . . ?
N10 Fe4 N19 89.7(4) . . ?
O10M Fe5 O11M 88.5(3) . . ?
O10M Fe5 O12M 89.0(4) . . ?
O10M Fe5 N2 179.0(4) . . ?
O10M Fe5 N3 90.4(3) . 2_655 ?
O10M Fe5 N20 89.2(3) . . ?
O11M Fe5 N3 176.6(3) . 2_655 ?
O11M Fe5 N20 88.5(3) . . ?
O12M Fe5 O11M 85.6(4) . . ?
O12M Fe5 N2 91.8(4) . . ?
O12M Fe5 N3 91.1(4) . 2_655 ?
O12M Fe5 N20 173.8(4) . . ?
N2 Fe5 O11M 92.2(3) . . ?
N2 Fe5 N3 88.9(3) . 2_655 ?
N2 Fe5 N20 90.1(4) . . ?
N20 Fe5 N3 94.7(3) . 2_655 ?
Fe2 O1M H1M 125.0(18) . . ?
C1M O1M Fe2 125.0(8) . . ?
C1M O1M H1M 109.6(17) . . ?
Fe2 O2M H2M 128(2) . . ?
C2M O2M Fe2 122.2(8) . . ?
C2M O2M H2M 109(2) . . ?
Fe2 O3M H3M 125.4(18) . . ?
C3M O3M Fe2 125.0(7) . . ?
C3M O3M H3M 109.0(18) . . ?
Fe3 O4M H4M 124.4(19) . . ?
C4M O4M Fe3 126.6(15) . . ?
C4M O4M H4M 98(6) . . ?
C4N O4M Fe3 125.5(15) . . ?
C4N O4M H4M 109(2) . . ?
Fe3 O5M H5MA 128(3) . . ?
Fe3 O5M H5M 91(10) . . ?
C5M O5M Fe3 132.0(19) . . ?
C5M O5M H5M 110(5) . . ?
C5N O5M Fe3 122(3) . . ?
C5N O5M H5MA 108(3) . . ?
Fe3 O6M H6M 121.3(17) . . ?
C6M O6M Fe3 128.8(8) . . ?
C6M O6M H6M 109.7(18) . . ?
Fe4 O7M H7M 130(2) . . ?
Fe4 O7M H7MA 131(2) . . ?
C7M O7M Fe4 120.6(11) . . ?
C7M O7M H7M 108(2) . . ?
C7N O7M Fe4 119.6(15) . . ?
C7N O7M H7MA 108(3) . . ?
Fe4 O8M H8M 123.9(18) . . ?
C8M O8M Fe4 126.1(7) . . ?
C8M O8M H8M 109.0(18) . . ?
Fe4 O9M H9M 133(2) . . ?
C9M O9M Fe4 117.9(9) . . ?
C9M O9M H9M 109(2) . . ?
Fe5 O10M H10M 122.8(18) . . ?
C10M O10M Fe5 127.1(7) . . ?
C10M O10M H10M 109.4(18) . . ?
Fe5 O11M H11M 123.5(16) . . ?
C11M O11M Fe5 127.1(6) . . ?
C11M O11M H11M 109.4(17) . . ?
Fe5 O12M H12A 122(2) . . ?
Fe5 O12M H12B 121(2) . . ?
Fe5 O12M H12M 112.5(17) . . ?
C12M O12M Fe5 138.7(16) . . ?
C12M O12M H12M 108.7(19) . . ?
C12N O12M Fe5 127(2) . . ?
C12N O12M H12A 108(2) . . ?
C12O O12M Fe5 128(3) . . ?
C12O O12M H12B 109(3) . . ?
C1 N1 Fe1 176.6(8) . . ?
C2 N2 Fe5 169.3(9) . . ?
C3 N3 Fe5 171.9(8) . 2_655 ?
C4 N4 Fe4 179.4(12) . . ?
C5 N5 Fe3 168.9(9) . 2_655 ?
C9 N9 Fe1 173.9(7) . . ?
C10 N10 Fe4 173.5(9) . . ?
C11 N11 Fe2 171.7(9) . . ?
C12 N12 Fe2 177.0(9) . 2_655 ?
C13 N13 Fe3 171.9(9) . . ?
C17 N17 Fe1 176.9(7) . . ?
C18 N18 Fe2 173.0(8) . . ?
C19 N19 Fe4 166.1(8) . . ?
C20 N20 Fe5 175.9(8) . . ?
C21 N21 Fe3 171.6(9) . 2_655 ?
N1 C1 Re1 176.8(8) . . ?
N2 C2 Re1 176.2(8) . . ?
N3 C3 Re1 179.1(9) . . ?
N4 C4 Re1 178.1(10) . 2_655 ?
N5 C5 Re1 177.3(9) . . ?
N6 C6 Re1 179.4(13) . . ?
N7 C7 Re1 178(2) . . ?
N8 C8 Re1 177.2(19) . . ?
N9 C9 Re2 176.6(8) . . ?
N10 C10 Re2 177.1(9) . . ?
N11 C11 Re2 178.6(10) . . ?
N12 C12 Re2 179.5(11) . . ?
N13 C13 Re2 177.9(9) . . ?
N14 C14 Re2 176.9(10) . . ?
N15 C15 Re2 178(2) . . ?
N16 C16 Re2 177(2) . . ?
N17 C17 Re3 176.9(8) . . ?
N18 C18 Re3 176.6(8) . . ?
N19 C19 Re3 178.7(10) . . ?
N20 C20 Re3 175.6(9) . . ?
N21 C21 Re3 176.3(9) . . ?
N22 C22 Re3 178.8(14) . . ?
N23 C23 Re3 178.9(11) . . ?
N24 C24 Re3 178.8(11) . . ?
O1M C1M H1MA 109.5 . . ?
O1M C1M H1MB 109.5 . . ?
O1M C1M H1MC 109.5 . . ?
H1MA C1M H1MB 109.5 . . ?
H1MA C1M H1MC 109.5 . . ?
H1MB C1M H1MC 109.5 . . ?
O2M C2M H2MA 109.5 . . ?
O2M C2M H2MB 109.5 . . ?
O2M C2M H2MC 109.5 . . ?
H2MA C2M H2MB 109.5 . . ?
H2MA C2M H2MC 109.5 . . ?
H2MB C2M H2MC 109.5 . . ?
O3M C3M H3MA 109.5 . . ?
O3M C3M H3MB 109.5 . . ?
O3M C3M H3MC 109.5 . . ?
H3MA C3M H3MB 109.5 . . ?
H3MA C3M H3MC 109.5 . . ?
H3MB C3M H3MC 109.5 . . ?
O4M C4M H4MA 109.5 . . ?
O4M C4M H4MB 109.5 . . ?
O4M C4M H4MC 109.5 . . ?
H4MA C4M H4MB 109.5 . . ?
H4MA C4M H4MC 109.5 . . ?
H4MB C4M H4MC 109.5 . . ?
O5M C5M H5MB 109.5 . . ?
O5M C5M H5MC 109.5 . . ?
O5M C5M H5MD 109.5 . . ?
H5MB C5M H5MC 109.5 . . ?
H5MB C5M H5MD 109.5 . . ?
H5MC C5M H5MD 109.5 . . ?
O6M C6M H6MA 109.5 . . ?
O6M C6M H6MB 109.5 . . ?
O6M C6M H6MC 109.5 . . ?
H6MA C6M H6MB 109.5 . . ?
H6MA C6M H6MC 109.5 . . ?
H6MB C6M H6MC 109.5 . . ?
O7M C7M H7MB 109.5 . . ?
O7M C7M H7MC 109.5 . . ?
O7M C7M H7MD 109.5 . . ?
H7MB C7M H7MC 109.5 . . ?
H7MB C7M H7MD 109.5 . . ?
H7MC C7M H7MD 109.5 . . ?
O8M C8M H8MA 109.5 . . ?
O8M C8M H8MB 109.5 . . ?
O8M C8M H8MC 109.5 . . ?
H8MA C8M H8MB 109.5 . . ?
H8MA C8M H8MC 109.5 . . ?
H8MB C8M H8MC 109.5 . . ?
O9M C9M H9MA 109.5 . . ?
O9M C9M H9MB 109.5 . . ?
O9M C9M H9MC 109.5 . . ?
H9MA C9M H9MB 109.5 . . ?
H9MA C9M H9MC 109.5 . . ?
H9MB C9M H9MC 109.5 . . ?
O10M C10M H10A 109.5 . . ?
O10M C10M H10B 109.5 . . ?
O10M C10M H10C 109.5 . . ?
H10A C10M H10B 109.5 . . ?
H10A C10M H10C 109.5 . . ?
H10B C10M H10C 109.5 . . ?
O11M C11M H11A 109.5 . . ?
O11M C11M H11B 109.5 . . ?
O11M C11M H11C 109.5 . . ?
H11A C11M H11B 109.5 . . ?
H11A C11M H11C 109.5 . . ?
H11B C11M H11C 109.5 . . ?
O12M C12M H12C 109.5 . . ?
O12M C12M H12D 109.5 . . ?
O12M C12M H12E 109.5 . . ?
H12C C12M H12D 109.5 . . ?
H12C C12M H12E 109.5 . . ?
H12D C12M H12E 109.5 . . ?
O4M C4N H4NA 109.5 . . ?
O4M C4N H4NB 109.5 . . ?
O4M C4N H4NC 109.5 . . ?
H4NA C4N H4NB 109.5 . . ?
H4NA C4N H4NC 109.5 . . ?
H4NB C4N H4NC 109.5 . . ?
O5M C5N H5NA 109.5 . . ?
O5M C5N H5NB 109.5 . . ?
O5M C5N H5NC 109.5 . . ?
H5NA C5N H5NB 109.5 . . ?
H5NA C5N H5NC 109.5 . . ?
H5NB C5N H5NC 109.5 . . ?
O7M C7N H7NA 109.5 . . ?
O7M C7N H7NB 109.5 . . ?
O7M C7N H7NC 109.5 . . ?
H7NA C7N H7NB 109.5 . . ?
H7NA C7N H7NC 109.5 . . ?
H7NB C7N H7NC 109.5 . . ?
O12M C12N H12F 109.5 . . ?
O12M C12N H12G 109.5 . . ?
O12M C12N H12H 109.5 . . ?
H12F C12N H12G 109.5 . . ?
H12F C12N H12H 109.5 . . ?
H12G C12N H12H 109.5 . . ?
O12M C12O H12I 109.5 . . ?
O12M C12O H12J 109.5 . . ?
O12M C12O H12K 109.5 . . ?
H12I C12O H12J 109.5 . . ?
H12I C12O H12K 109.5 . . ?
H12J C12O H12K 109.5 . . ?
C11S O11S C11S 135(6) 2_655 . ?

loop_
_geom_bond_atom_site_label_1
_geom_bond_atom_site_label_2
_geom_bond_distance
_geom_bond_site_symmetry_2
_geom_bond_publ_flag
Re1 C1 2.127(10) . ?
Re1 C2 2.117(11) . ?
Re1 C3 2.125(10) . ?
Re1 C4 2.109(10) 2_655 ?
Re1 C5 2.129(11) . ?
Re1 C6 2.125(11) . ?
Re1 C7 2.052(14) . ?
Re1 C8 2.064(15) . ?
Re2 C9 2.121(10) . ?
Re2 C10 2.090(12) . ?
Re2 C11 2.095(11) . ?
Re2 C12 2.109(12) . ?
Re2 C13 2.116(11) . ?
Re2 C14 2.120(11) . ?
Re2 C15 2.133(15) . ?
Re2 C16 2.091(15) . ?
Re3 C17 2.134(8) . ?
Re3 C18 2.118(10) . ?
Re3 C19 2.097(10) . ?
Re3 C20 2.116(11) . ?
Re3 C21 2.127(11) . ?
Re3 C22 2.116(11) . ?
Re3 C23 2.126(11) . ?
Re3 C24 2.111(10) . ?
Fe1 N1 1.950(8) 2_655 ?
Fe1 N1 1.950(8) . ?
Fe1 N9 1.952(8) . ?
Fe1 N9 1.952(8) 2_655 ?
Fe1 N17 1.950(7) 2_655 ?
Fe1 N17 1.950(7) . ?
Fe2 O1M 2.115(8) . ?
Fe2 O2M 2.138(9) . ?
Fe2 O3M 2.100(8) . ?
Fe2 N11 2.129(10) . ?
Fe2 N12 2.109(10) 2_655 ?
Fe2 N18 2.112(9) . ?
Fe3 O4M 2.142(8) . ?
Fe3 O5M 2.133(10) . ?
Fe3 O6M 2.104(8) . ?
Fe3 N5 2.147(10) 2_655 ?
Fe3 N13 2.126(10) . ?
Fe3 N21 2.112(9) 2_655 ?
Fe4 O7M 2.128(8) . ?
Fe4 O8M 2.118(7) . ?
Fe4 O9M 2.112(9) . ?
Fe4 N4 2.130(10) . ?
Fe4 N10 2.125(10) . ?
Fe4 N19 2.134(9) . ?
Fe5 O10M 2.104(8) . ?
Fe5 O11M 2.139(7) . ?
Fe5 O12M 2.111(8) . ?
Fe5 N2 2.133(9) . ?
Fe5 N3 2.145(9) 2_655 ?
Fe5 N20 2.140(9) . ?
O1M H1M 0.871(10) . ?
O1M C1M 1.429(16) . ?
O2M H2M 0.875(10) . ?
O2M C2M 1.448(19) . ?
O3M H3M 0.874(10) . ?
O3M C3M 1.426(15) . ?
O4M H4M 0.871(10) . ?
O4M C4M 1.371(18) . ?
O4M C4N 1.416(17) . ?
O5M H5MA 0.871(10) . ?
O5M H5M 0.87(2) . ?
O5M C5M 1.37(3) . ?
O5M C5N 1.41(2) . ?
O6M H6M 0.873(10) . ?
O6M C6M 1.409(16) . ?
O7M H7M 0.871(11) . ?
O7M H7MA 0.871(10) . ?
O7M C7M 1.51(2) . ?
O7M C7N 1.44(3) . ?
O8M H8M 0.874(10) . ?
O8M C8M 1.410(15) . ?
O9M H9M 0.873(10) . ?
O9M C9M 1.48(2) . ?
O10M H10M 0.874(10) . ?
O10M C10M 1.436(14) . ?
O11M H11M 0.873(9) . ?
O11M C11M 1.403(14) . ?
O12M H12A 0.870(10) . ?
O12M H12B 0.870(10) . ?
O12M H12M 0.872(10) . ?
O12M C12M 1.399(17) . ?
O12M C12N 1.402(19) . ?
O12M C12O 1.40(2) . ?
O5S C5S 1.405(19) . ?
O6S C6S 1.39(2) . ?
O8S C8S 1.400(18) . ?
O9S C9S 1.40(2) . ?
O10S C10S 1.408(19) . ?
N1 C1 1.135(12) . ?
N2 C2 1.131(13) . ?
N3 C3 1.118(12) . ?
N4 C4 1.125(14) . ?
N5 C5 1.123(13) . ?
N6 C6 1.141(14) . ?
N7 C7 1.15(2) . ?
N8 C8 1.16(2) . ?
N9 C9 1.148(12) . ?
N10 C10 1.159(14) . ?
N11 C11 1.154(14) . ?
N12 C12 1.134(14) . ?
N13 C13 1.132(13) . ?
N14 C14 1.136(14) . ?
N15 C15 1.15(2) . ?
N16 C16 1.13(2) . ?
N17 C17 1.126(11) . ?
N18 C18 1.128(13) . ?
N19 C19 1.141(13) . ?
N20 C20 1.139(13) . ?
N21 C21 1.123(13) . ?
N22 C22 1.135(15) . ?
N23 C23 1.147(14) . ?
N24 C24 1.131(13) . ?
C1M H1MA 0.9800 . ?
C1M H1MB 0.9800 . ?
C1M H1MC 0.9800 . ?
C2M H2MA 0.9800 . ?
C2M H2MB 0.9800 . ?
C2M H2MC 0.9800 . ?
C3M H3MA 0.9800 . ?
C3M H3MB 0.9800 . ?
C3M H3MC 0.9800 . ?
C4M H4MA 0.9800 . ?
C4M H4MB 0.9800 . ?
C4M H4MC 0.9800 . ?
C5M H5MB 0.9800 . ?
C5M H5MC 0.9800 . ?
C5M H5MD 0.9800 . ?
C6M H6MA 0.9800 . ?
C6M H6MB 0.9800 . ?
C6M H6MC 0.9800 . ?
C7M H7MB 0.9800 . ?
C7M H7MC 0.9800 . ?
C7M H7MD 0.9800 . ?
C8M H8MA 0.9800 . ?
C8M H8MB 0.9800 . ?
C8M H8MC 0.9800 . ?
C9M H9MA 0.9800 . ?
C9M H9MB 0.9800 . ?
C9M H9MC 0.9800 . ?
C10M H10A 0.9800 . ?
C10M H10B 0.9800 . ?
C10M H10C 0.9800 . ?
C11M H11A 0.9800 . ?
C11M H11B 0.9800 . ?
C11M H11C 0.9800 . ?
C12M H12C 0.9800 . ?
C12M H12D 0.9800 . ?
C12M H12E 0.9800 . ?
C4N H4NA 0.9800 . ?
C4N H4NB 0.9800 . ?
C4N H4NC 0.9800 . ?
C5N H5NA 0.9800 . ?
C5N H5NB 0.9800 . ?
C5N H5NC 0.9800 . ?
C7N H7NA 0.9800 . ?
C7N H7NB 0.9800 . ?
C7N H7NC 0.9800 . ?
C12N H12F 0.9800 . ?
C12N H12G 0.9800 . ?
C12N H12H 0.9800 . ?
C12O H12I 0.9800 . ?
C12O H12J 0.9800 . ?
C12O H12K 0.9800 . ?
O1S C1S 1.406(18) . ?
O2S C2S 1.352(19) . ?
O3S C3S 1.39(2) . ?
O4S C4S 1.394(19) . ?
O7S C7S 1.385(19) . ?
O11S C11S 1.371(19) 2_655 ?
O11S C11S 1.371(19) . ?
O12S C12S 1.40(2) . ?
O13S C13S 1.40(2) . ?
